data_4024975
loop_
_publ_author_name
'Ikyon Kim'
'Kyungsun Kim'
'Jungeun Choi'

_publ_section_title
;
A Direct Approach to 5-Hydroxybenzofurans via a Platinum-Catalyzed Domino
Rearrangement/5-endo-dig Cyclization Reaction of Quinols
;
_journal_name_full 'Journal of Organic Chemistry'
_journal_page_first 8492
_journal_page_last 8495
_journal_paper_doi 10.1021/jo901937u
_journal_volume 74
_journal_year 2009
_chemical_formula_sum 'C15 H11 F O2'
_chemical_formula_weight 242.24
_chemical_name_systematic
; 2-(3-fluorophenyl)-5-methoxybenzofuran
 ? 
;
_space_group_IT_number 14
_symmetry_cell_setting monoclinic
_symmetry_space_group_name_Hall '-P 2ybc'
_symmetry_space_group_name_H-M 'P 1 21/c 1'
_atom_sites_solution_hydrogens geom
_atom_sites_solution_primary direct
_atom_sites_solution_secondary difmap
_audit_creation_method SHELXL-97
_cell_angle_alpha 90.00
_cell_angle_beta 101.3810(10)
_cell_angle_gamma 90.00
_cell_formula_units_Z 4
_cell_length_a 13.6138(2)
_cell_length_b 15.0083(3)
_cell_length_c 5.77770(10)
_cell_measurement_reflns_used 3096
_cell_measurement_temperature 296(2)
_cell_measurement_theta_max 23.74
_cell_measurement_theta_min 2.71
_cell_volume 1157.29(4)
_computing_cell_refinement 'Bruker SMART'
_computing_data_collection 'Bruker SMART'
_computing_data_reduction 'Bruker SAINT'
_computing_molecular_graphics 'Bruker SHELXTL'
_computing_publication_material 'Bruker SHELXTL'
_computing_structure_refinement 'SHELXL-97 (Sheldrick, 1997)'
_computing_structure_solution 'SHELXS-97 (Sheldrick, 1990)'
_diffrn_ambient_temperature 296(2)
_diffrn_measured_fraction_theta_full 0.999
_diffrn_measured_fraction_theta_max 0.999
_diffrn_measurement_device_type 'CCD area detector'
_diffrn_measurement_method 'phi and omega scans'
_diffrn_radiation_monochromator graphite
_diffrn_radiation_source 'fine-focus sealed tube'
_diffrn_radiation_type MoK\a
_diffrn_radiation_wavelength 0.71073
_diffrn_reflns_av_R_equivalents 0.0265
_diffrn_reflns_av_sigmaI/netI 0.0300
_diffrn_reflns_limit_h_max 18
_diffrn_reflns_limit_h_min -18
_diffrn_reflns_limit_k_max 20
_diffrn_reflns_limit_k_min -13
_diffrn_reflns_limit_l_max 7
_diffrn_reflns_limit_l_min -7
_diffrn_reflns_number 11049
_diffrn_reflns_theta_full 29.15
_diffrn_reflns_theta_max 29.15
_diffrn_reflns_theta_min 1.53
_exptl_absorpt_coefficient_mu 0.102
_exptl_absorpt_correction_type none
_exptl_crystal_colour silver
_exptl_crystal_density_diffrn 1.390
_exptl_crystal_density_meas ?
_exptl_crystal_density_method 'not measured'
_exptl_crystal_description block
_exptl_crystal_F_000 504
_exptl_crystal_size_max 0.41
_exptl_crystal_size_mid 0.29
_exptl_crystal_size_min 0.14
_refine_diff_density_max 0.188
_refine_diff_density_min -0.138
_refine_diff_density_rms 0.030
_refine_ls_extinction_coef 0.0022(13)
_refine_ls_extinction_expression Fc^*^=kFc[1+0.001xFc^2^\l^3^/sin(2\q)]^-1/4^
_refine_ls_extinction_method SHELXL
_refine_ls_goodness_of_fit_ref 1.017
_refine_ls_hydrogen_treatment refxyz
_refine_ls_matrix_type full
_refine_ls_number_parameters 164
_refine_ls_number_reflns 3107
_refine_ls_number_restraints 0
_refine_ls_restrained_S_all 1.017
_refine_ls_R_factor_all 0.0853
_refine_ls_R_factor_gt 0.0445
_refine_ls_shift/su_max 0.001
_refine_ls_shift/su_mean 0.000
_refine_ls_structure_factor_coef Fsqd
_refine_ls_weighting_details 'calc w=1/[\s^2^(Fo^2^)+(0.0507P)^2^+0.1385P] where P=(Fo^2^+2Fc^2^)/3'
_refine_ls_weighting_scheme calc
_refine_ls_wR_factor_gt 0.1057
_refine_ls_wR_factor_ref 0.1234
_reflns_number_gt 1840
_reflns_number_total 3107
_reflns_threshold_expression >2sigma(I)
_cod_data_source_file jo901937u_si_002.cif
_cod_data_source_block 2-(3-fluorophenyl)-5-methoxybenzofuran
_cod_depositor_comments
;
The following automatic conversions were performed:
'_symmetry_cell_setting' value 'Monoclinic' changed to 'monoclinic'
according to '/home/saulius/struct/CIF-dictionaries/cif_core.dic'
dictionary named 'cif_core.dic' version 2.4.1 from 2010-06-29.

Automatic conversion script
Id: cif_fix_enum 1527 2010-12-29 10:47:43Z saulius 

The following automatic conversions were performed:

'_exptl_crystal_density_meas' value 'none' was changed to '?' - the
value is perceived as not measured.

Automatic conversion script
Id: cif_fix_values 3008 2015-01-20 13:52:24Z robertas 
;
_cod_original_sg_symbol_H-M P2(1)/c
_cod_database_code 4024975

loop_
_symmetry_equiv_pos_as_xyz
'x, y, z'
'-x, y+1/2, -z+1/2'
'-x, -y, -z'
'x, -y-1/2, z-1/2'

loop_
_atom_site_label
_atom_site_type_symbol
_atom_site_fract_x
_atom_site_fract_y
_atom_site_fract_z
_atom_site_U_iso_or_equiv
_atom_site_adp_type
_atom_site_occupancy
_atom_site_symmetry_multiplicity
_atom_site_calc_flag
_atom_site_refinement_flags
_atom_site_disorder_assembly
_atom_site_disorder_group
O1 O 0.96649(7) 0.40843(6) 0.18552(17) 0.0545(3) Uani 1 1 d . . .
C2 C 0.93444(12) 0.36965(9) -0.0336(2) 0.0498(4) Uani 1 1 d . . .
C3 C 1.01282(11) 0.33692(9) -0.1178(3) 0.0522(4) Uani 1 1 d . . .
H3A H 1.0096 0.3073 -0.2605 0.063 Uiso 1 1 calc R . .
C4 C 1.20453(11) 0.34171(10) 0.0681(3) 0.0541(4) Uani 1 1 d . . .
H4A H 1.2284 0.3119 -0.0507 0.065 Uiso 1 1 calc R . .
C5 C 1.26907(11) 0.37326(10) 0.2650(3) 0.0530(4) Uani 1 1 d . . .
C6 C 1.23334(12) 0.41657(10) 0.4465(3) 0.0570(4) Uani 1 1 d . . .
H6A H 1.2788 0.4365 0.5781 0.068 Uiso 1 1 calc R . .
C7 C 1.13303(12) 0.43034(10) 0.4348(3) 0.0574(4) Uani 1 1 d . . .
H7A H 1.1091 0.4589 0.5554 0.069 Uiso 1 1 calc R . .
C8 C 1.06932(11) 0.39971(9) 0.2352(3) 0.0494(4) Uani 1 1 d . . .
C9 C 1.10172(11) 0.35604(9) 0.0524(2) 0.0486(4) Uani 1 1 d . . .
O10 O 1.37153(8) 0.36594(8) 0.3020(2) 0.0682(3) Uani 1 1 d . . .
C11 C 1.41294(13) 0.32490(14) 0.1209(3) 0.0817(6) Uani 1 1 d . . .
H11A H 1.4846 0.3235 0.1673 0.123 Uiso 1 1 calc R . .
H11B H 1.3943 0.3584 -0.0226 0.123 Uiso 1 1 calc R . .
H11C H 1.3878 0.2652 0.0960 0.123 Uiso 1 1 calc R . .
C12 C 0.82722(11) 0.37316(9) -0.1273(3) 0.0495(4) Uani 1 1 d . . .
C13 C 0.76277(12) 0.41371(10) -0.0011(3) 0.0564(4) Uani 1 1 d . . .
H13A H 0.7872 0.4382 0.1470 0.068 Uiso 1 1 calc R . .
C14 C 0.66268(13) 0.41704(11) -0.0983(3) 0.0646(4) Uani 1 1 d . . .
C15 C 0.62185(13) 0.38234(12) -0.3144(3) 0.0702(5) Uani 1 1 d . . .
H15A H 0.5535 0.3863 -0.3762 0.084 Uiso 1 1 calc R . .
C16 C 0.68671(14) 0.34093(12) -0.4377(3) 0.0722(5) Uani 1 1 d . . .
H16A H 0.6613 0.3155 -0.5840 0.087 Uiso 1 1 calc R . .
C17 C 0.78721(13) 0.33685(10) -0.3482(3) 0.0621(4) Uani 1 1 d . . .
H17A H 0.8294 0.3096 -0.4352 0.075 Uiso 1 1 calc R . .
F18 F 0.60128(8) 0.45790(8) 0.0268(2) 0.0944(4) Uani 1 1 d . . .

loop_
_atom_site_aniso_label
_atom_site_aniso_U_11
_atom_site_aniso_U_22
_atom_site_aniso_U_33
_atom_site_aniso_U_23
_atom_site_aniso_U_13
_atom_site_aniso_U_12
O1 0.0625(7) 0.0555(7) 0.0462(6) -0.0097(5) 0.0126(5) -0.0023(5)
C2 0.0674(9) 0.0398(8) 0.0422(8) -0.0021(6) 0.0104(7) -0.0036(7)
C3 0.0659(9) 0.0475(9) 0.0439(8) -0.0065(6) 0.0124(7) -0.0025(7)
C4 0.0667(10) 0.0493(9) 0.0472(8) -0.0032(7) 0.0137(7) 0.0021(7)
C5 0.0594(9) 0.0470(9) 0.0513(9) 0.0039(7) 0.0077(7) -0.0001(7)
C6 0.0698(10) 0.0543(9) 0.0443(9) -0.0013(7) 0.0049(7) -0.0050(7)
C7 0.0704(11) 0.0574(10) 0.0450(9) -0.0081(7) 0.0127(7) -0.0020(7)
C8 0.0592(9) 0.0441(8) 0.0451(8) -0.0008(6) 0.0112(7) -0.0022(6)
C9 0.0642(9) 0.0414(8) 0.0411(8) -0.0002(6) 0.0125(7) -0.0027(6)
O10 0.0617(7) 0.0753(8) 0.0649(7) -0.0062(6) 0.0060(5) 0.0041(5)
C11 0.0650(11) 0.0989(15) 0.0814(13) -0.0091(11) 0.0152(9) 0.0088(10)
C12 0.0622(9) 0.0389(8) 0.0475(8) 0.0022(6) 0.0110(7) -0.0047(6)
C13 0.0624(10) 0.0535(9) 0.0538(9) -0.0022(7) 0.0131(7) -0.0041(7)
C14 0.0667(11) 0.0598(10) 0.0707(12) 0.0033(8) 0.0215(9) 0.0009(8)
C15 0.0621(10) 0.0709(12) 0.0728(12) 0.0062(9) 0.0019(9) -0.0069(8)
C16 0.0769(12) 0.0699(12) 0.0639(11) -0.0077(9) -0.0006(9) -0.0095(9)
C17 0.0728(11) 0.0561(10) 0.0561(10) -0.0079(8) 0.0096(8) -0.0038(8)
F18 0.0737(7) 0.1113(9) 0.1026(9) -0.0096(7) 0.0283(6) 0.0118(6)

loop_
_atom_type_symbol
_atom_type_description
_atom_type_scat_dispersion_real
_atom_type_scat_dispersion_imag
_atom_type_scat_source
C C 0.0033 0.0016 'International Tables Vol C Tables 4.2.6.8 and 6.1.1.4'
H H 0.0000 0.0000 'International Tables Vol C Tables 4.2.6.8 and 6.1.1.4'
O O 0.0106 0.0060 'International Tables Vol C Tables 4.2.6.8 and 6.1.1.4'
F F 0.0171 0.0103 'International Tables Vol C Tables 4.2.6.8 and 6.1.1.4'

loop_
_geom_angle_atom_site_label_1
_geom_angle_atom_site_label_2
_geom_angle_atom_site_label_3
_geom_angle
_geom_angle_site_symmetry_1
_geom_angle_site_symmetry_3
_geom_angle_publ_flag
C8 O1 C2 105.93(11) . . ?
C3 C2 O1 110.73(13) . . ?
C3 C2 C12 133.30(14) . . ?
O1 C2 C12 115.96(12) . . ?
C2 C3 C9 107.52(13) . . ?
C2 C3 H3A 126.2 . . ?
C9 C3 H3A 126.2 . . ?
C5 C4 C9 117.83(13) . . ?
C5 C4 H4A 121.1 . . ?
C9 C4 H4A 121.1 . . ?
O10 C5 C4 124.33(14) . . ?
O10 C5 C6 114.40(14) . . ?
C4 C5 C6 121.28(14) . . ?
C7 C6 C5 121.57(14) . . ?
C7 C6 H6A 119.2 . . ?
C5 C6 H6A 119.2 . . ?
C6 C7 C8 116.60(14) . . ?
C6 C7 H7A 121.7 . . ?
C8 C7 H7A 121.7 . . ?
C7 C8 O1 126.01(13) . . ?
C7 C8 C9 123.55(14) . . ?
O1 C8 C9 110.43(12) . . ?
C8 C9 C4 119.16(13) . . ?
C8 C9 C3 105.39(13) . . ?
C4 C9 C3 135.45(14) . . ?
C5 O10 C11 117.25(13) . . ?
O10 C11 H11A 109.5 . . ?
O10 C11 H11B 109.5 . . ?
H11A C11 H11B 109.5 . . ?
O10 C11 H11C 109.5 . . ?
H11A C11 H11C 109.5 . . ?
H11B C11 H11C 109.5 . . ?
C13 C12 C17 118.61(15) . . ?
C13 C12 C2 120.83(14) . . ?
C17 C12 C2 120.55(14) . . ?
C14 C13 C12 118.81(15) . . ?
C14 C13 H13A 120.6 . . ?
C12 C13 H13A 120.6 . . ?
F18 C14 C15 118.54(16) . . ?
F18 C14 C13 117.82(16) . . ?
C15 C14 C13 123.64(16) . . ?
C14 C15 C16 117.07(16) . . ?
C14 C15 H15A 121.5 . . ?
C16 C15 H15A 121.5 . . ?
C17 C16 C15 121.19(16) . . ?
C17 C16 H16A 119.4 . . ?
C15 C16 H16A 119.4 . . ?
C16 C17 C12 120.66(16) . . ?
C16 C17 H17A 119.7 . . ?
C12 C17 H17A 119.7 . . ?

loop_
_geom_bond_atom_site_label_1
_geom_bond_atom_site_label_2
_geom_bond_distance
_geom_bond_site_symmetry_2
_geom_bond_publ_flag
O1 C8 1.3787(17) . ?
O1 C2 1.3835(17) . ?
C2 C3 1.350(2) . ?
C2 C12 1.454(2) . ?
C3 C9 1.430(2) . ?
C3 H3A 0.9300 . ?
C4 C5 1.377(2) . ?
C4 C9 1.401(2) . ?
C4 H4A 0.9300 . ?
C5 O10 1.3732(18) . ?
C5 C6 1.400(2) . ?
C6 C7 1.370(2) . ?
C6 H6A 0.9300 . ?
C7 C8 1.378(2) . ?
C7 H7A 0.9300 . ?
C8 C9 1.3866(19) . ?
O10 C11 1.423(2) . ?
C11 H11A 0.9600 . ?
C11 H11B 0.9600 . ?
C11 H11C 0.9600 . ?
C12 C13 1.388(2) . ?
C12 C17 1.395(2) . ?
C13 C14 1.369(2) . ?
C13 H13A 0.9300 . ?
C14 F18 1.3550(19) . ?
C14 C15 1.366(2) . ?
C15 C16 1.386(2) . ?
C15 H15A 0.9300 . ?
C16 C17 1.365(2) . ?
C16 H16A 0.9300 . ?
C17 H17A 0.9300 . ?

loop_
_geom_torsion_atom_site_label_1
_geom_torsion_atom_site_label_2
_geom_torsion_atom_site_label_3
_geom_torsion_atom_site_label_4
_geom_torsion
_geom_torsion_site_symmetry_1
_geom_torsion_site_symmetry_2
_geom_torsion_site_symmetry_3
_geom_torsion_site_symmetry_4
_geom_torsion_publ_flag
C8 O1 C2 C3 0.73(15) . . . . ?
C8 O1 C2 C12 -178.28(12) . . . . ?
O1 C2 C3 C9 -0.88(16) . . . . ?
C12 C2 C3 C9 177.90(14) . . . . ?
C9 C4 C5 O10 -178.46(13) . . . . ?
C9 C4 C5 C6 1.4(2) . . . . ?
O10 C5 C6 C7 179.05(14) . . . . ?
C4 C5 C6 C7 -0.8(2) . . . . ?
C5 C6 C7 C8 -0.2(2) . . . . ?
C6 C7 C8 O1 -178.42(13) . . . . ?
C6 C7 C8 C9 0.6(2) . . . . ?
C2 O1 C8 C7 178.89(14) . . . . ?
C2 O1 C8 C9 -0.28(15) . . . . ?
C7 C8 C9 C4 -0.1(2) . . . . ?
O1 C8 C9 C4 179.14(12) . . . . ?
C7 C8 C9 C3 -179.43(14) . . . . ?
O1 C8 C9 C3 -0.23(15) . . . . ?
C5 C4 C9 C8 -0.9(2) . . . . ?
C5 C4 C9 C3 178.19(15) . . . . ?
C2 C3 C9 C8 0.67(16) . . . . ?
C2 C3 C9 C4 -178.54(16) . . . . ?
C4 C5 O10 C11 1.6(2) . . . . ?
C6 C5 O10 C11 -178.20(14) . . . . ?
C3 C2 C12 C13 -178.49(15) . . . . ?
O1 C2 C12 C13 0.24(19) . . . . ?
C3 C2 C12 C17 0.6(2) . . . . ?
O1 C2 C12 C17 179.31(12) . . . . ?
C17 C12 C13 C14 -0.4(2) . . . . ?
C2 C12 C13 C14 178.68(13) . . . . ?
C12 C13 C14 F18 -179.21(13) . . . . ?
C12 C13 C14 C15 0.1(3) . . . . ?
F18 C14 C15 C16 -179.94(15) . . . . ?
C13 C14 C15 C16 0.7(3) . . . . ?
C14 C15 C16 C17 -1.3(3) . . . . ?
C15 C16 C17 C12 1.1(3) . . . . ?
C13 C12 C17 C16 -0.2(2) . . . . ?
C2 C12 C17 C16 -179.27(15) . . . . ?

loop_
_cod_related_entry_id
_cod_related_entry_database
_cod_related_entry_code
1 ChemSpider 30659066
